data_4113591
loop_
_publ_author_name
'Richard Sedrani'
'J\"org Kallen'
'Luisa M. Martin Cabrejas'
'Charles D. Papageorgiou'
'Francesco Senia'
'Stefan Rohrbach'
'Dieter Wagner'
'Binh Thai'
'Anne-Marie Jutzi Eme'
'Julien France'
'Lukas Oberer'
'Grety Rihs'
'Gerhard Zenke'
'J\"urgen Wagner'

_publ_contact_author
;
      J\"urgen Wagner
      Novartis Pharma AG
      S-507.312
      CH-4002 Basel
      Schweiz
;
_publ_contact_author_email juergen.wagner@pharma.novartis.com
_publ_contact_author_fax '++41 (0)61 3244513'
_publ_contact_author_phone '++41 (0)61 3242683'
_publ_section_title
;
 Sanglifehrin-Cyclophilin Interaction: Degradation Work, Synthetic
 Macrocyclic Analogues, X-ray Crystal Structure, and Binding Data
;
_journal_name_full 'Journal of the American Chemical Society'
_journal_page_first 3849
_journal_page_last 3859
_journal_paper_doi 10.1021/ja021327y
_journal_volume 125
_journal_year 2003
_chemical_compound_source 'see paper'
_chemical_formula_sum 'C20 H33 N O4 S'
_chemical_formula_weight 383.53
_chemical_name_systematic
; 
(E)-(2R,3R,4S)-1-((R)-10,10-Dimethyl-3,3-dioxo-3-thia-4-aza-
tricyclo[5.2.1]dec-4-yl)-3-hydroxy-2,4-dimethyl-oct-6-en-1-one
;
_space_group_IT_number 4
_symmetry_cell_setting monoclinic
_symmetry_space_group_name_Hall 'P 2yb'
_symmetry_space_group_name_H-M 'P 1 21 1'
_atom_sites_solution_hydrogens geom
_atom_sites_solution_primary direct
_atom_sites_solution_secondary difmap
_audit_creation_method SHELXL-97
_cell_angle_alpha 90
_cell_angle_beta 101.47(1)
_cell_angle_gamma 90
_cell_formula_units_Z 2
_cell_length_a 11.095(2)
_cell_length_b 7.211(1)
_cell_length_c 13.267(2)
_cell_measurement_reflns_used 17
_cell_measurement_temperature 293(2)
_cell_measurement_theta_max 42.7
_cell_measurement_theta_min 21.2
_cell_volume 1040.2(3)
_computing_cell_refinement 'CAD4 Express (Nonius, 1994)'
_computing_data_collection 'CAD4 Express (Nonius, 1994)'
_computing_data_reduction inhouse
_computing_structure_refinement 'SHELXL-97 (Sheldrick, 1997)'
_computing_structure_solution 'SHELXS-97 (Sheldrick, 1990)'
_diffrn_ambient_temperature 293(2)
_diffrn_measured_fraction_theta_full 1.000
_diffrn_measured_fraction_theta_max 1.000
_diffrn_measurement_device_type 'Enraf Nonius CAD4'
_diffrn_measurement_method \q/2\q
_diffrn_radiation_monochromator graphite
_diffrn_radiation_source 'fine-focus sealed tube'
_diffrn_radiation_type CuK\a
_diffrn_radiation_wavelength 1.54178
_diffrn_reflns_av_R_equivalents 0.0466
_diffrn_reflns_av_sigmaI/netI 0.0286
_diffrn_reflns_limit_h_max 0
_diffrn_reflns_limit_h_min -13
_diffrn_reflns_limit_k_max 0
_diffrn_reflns_limit_k_min -9
_diffrn_reflns_limit_l_max 16
_diffrn_reflns_limit_l_min -16
_diffrn_reflns_number 2417
_diffrn_reflns_theta_full 74.25
_diffrn_reflns_theta_max 74.25
_diffrn_reflns_theta_min 3.40
_diffrn_standards_decay_% 0
_diffrn_standards_interval_time 60
_diffrn_standards_number 3
_exptl_absorpt_coefficient_mu 1.572
_exptl_absorpt_correction_type none
_exptl_crystal_colour colourless
_exptl_crystal_density_diffrn 1.224
_exptl_crystal_description plate
_exptl_crystal_F_000 416
_exptl_crystal_size_max 0.68
_exptl_crystal_size_mid 0.50
_exptl_crystal_size_min 0.05
_refine_diff_density_max 0.770
_refine_diff_density_min -0.338
_refine_diff_density_rms 0.094
_refine_ls_abs_structure_details 'Flack H D (1983), Acta Cryst. A39, 876-881'
_refine_ls_abs_structure_Flack -0.03(5)
_refine_ls_extinction_method none
_refine_ls_goodness_of_fit_ref 1.113
_refine_ls_hydrogen_treatment riding
_refine_ls_matrix_type full
_refine_ls_number_parameters 236
_refine_ls_number_reflns 2297
_refine_ls_number_restraints 4
_refine_ls_restrained_S_all 1.117
_refine_ls_R_factor_all 0.0980
_refine_ls_R_factor_gt 0.0796
_refine_ls_shift/su_max 0.009
_refine_ls_shift/su_mean 0.001
_refine_ls_structure_factor_coef Fsqd
_refine_ls_weighting_details 'calc w=1/[\s^2^(Fo^2^)+(0.1546P)^2^+0.0877P] where P=(Fo^2^+2Fc^2^)/3'
_refine_ls_weighting_scheme calc
_refine_ls_wR_factor_gt 0.1974
_refine_ls_wR_factor_ref 0.2221
_reflns_number_gt 1848
_reflns_number_total 2297
_reflns_threshold_expression >2sigma(I)
_cod_data_source_file ja021327y.cif
_cod_data_source_block wagn
_cod_original_sg_symbol_H-M 'P 21'
_cod_database_code 4113591

loop_
_symmetry_equiv_pos_as_xyz
'x, y, z'
'-x, y+1/2, -z'

loop_
_atom_site_label
_atom_site_type_symbol
_atom_site_fract_x
_atom_site_fract_y
_atom_site_fract_z
_atom_site_U_iso_or_equiv
_atom_site_adp_type
_atom_site_occupancy
_atom_site_symmetry_multiplicity
_atom_site_calc_flag
_atom_site_refinement_flags
S1 S 0.99553(12) 0.8262(2) 0.85800(9) 0.0639(4) Uani 1 1 d .
O2 O 0.9078(4) 0.9683(10) 0.8529(4) 0.0912(16) Uani 1 1 d .
O3 O 0.9542(5) 0.6424(8) 0.8710(3) 0.0841(14) Uani 1 1 d .
O4 O 1.0796(4) 0.7259(8) 0.6005(3) 0.0818(13) Uani 1 1 d .
O5 O 0.8733(5) 1.0543(7) 0.5791(4) 0.0837(13) Uani 1 1 d .
H5 H 0.8742 1.1223 0.5297 0.100 Uiso 1 1 calc R
N6 N 1.0635(4) 0.8331(8) 0.7544(3) 0.0608(9) Uani 1 1 d .
C7 C 1.1971(5) 0.8511(9) 0.7812(4) 0.0634(13) Uani 1 1 d .
H7 H 1.2354 0.7284 0.7828 0.076 Uiso 1 1 calc R
C8 C 1.2284(5) 0.9403(9) 0.8890(4) 0.0665(13) Uani 1 1 d .
C9 C 1.3636(5) 0.8838(12) 0.9328(5) 0.0804(18) Uani 1 1 d .
H9A H 1.3763 0.7518 0.9254 0.097 Uiso 1 1 calc R
H9B H 1.3888 0.9184 1.0046 0.097 Uiso 1 1 calc R
C10 C 1.4336(6) 1.0012(16) 0.8619(6) 0.098(2) Uani 1 1 d .
H10A H 1.4945 1.0818 0.9026 0.117 Uiso 1 1 calc R
H10B H 1.4737 0.9213 0.8199 0.117 Uiso 1 1 calc R
C11 C 1.3311(7) 1.1132(13) 0.7959(6) 0.089(2) Uani 1 1 d .
H11 H 1.3605 1.2255 0.7668 0.107 Uiso 1 1 calc R
C12 C 1.2568(6) 0.9844(12) 0.7146(5) 0.0821(18) Uani 1 1 d .
H12A H 1.3098 0.9185 0.6767 0.098 Uiso 1 1 calc R
H12B H 1.1952 1.0526 0.6666 0.098 Uiso 1 1 calc R
C13 C 1.2391(6) 1.1529(11) 0.8658(6) 0.0835(18) Uani 1 1 d .
C14 C 1.1219(8) 1.2501(12) 0.8108(8) 0.108(3) Uani 1 1 d .
H14A H 1.0683 1.2696 0.8583 0.161 Uiso 1 1 calc R
H14B H 1.0811 1.1742 0.7548 0.161 Uiso 1 1 calc R
H14C H 1.1427 1.3674 0.7847 0.161 Uiso 1 1 calc R
C15 C 1.2947(9) 1.2636(14) 0.9633(9) 0.115(3) Uani 1 1 d .
H15A H 1.2331 1.2820 1.0040 0.172 Uiso 1 1 calc R
H15B H 1.3230 1.3817 0.9441 0.172 Uiso 1 1 calc R
H15C H 1.3626 1.1959 1.0027 0.172 Uiso 1 1 calc R
C16 C 1.1338(5) 0.8750(10) 0.9496(4) 0.0704(15) Uani 1 1 d .
H16A H 1.1190 0.9706 0.9971 0.085 Uiso 1 1 calc R
H16B H 1.1627 0.7643 0.9886 0.085 Uiso 1 1 calc R
C17 C 1.0109(5) 0.7624(9) 0.6581(4) 0.0639(13) Uani 1 1 d .
C18 C 0.8740(5) 0.7373(10) 0.6285(4) 0.0668(13) Uani 1 1 d .
H18 H 0.8370 0.7622 0.6883 0.080 Uiso 1 1 calc R
C19 C 0.8481(7) 0.5382(11) 0.5944(6) 0.0823(18) Uani 1 1 d .
H19A H 0.7609 0.5193 0.5755 0.124 Uiso 1 1 calc R
H19B H 0.8821 0.4561 0.6497 0.124 Uiso 1 1 calc R
H19C H 0.8851 0.5130 0.5362 0.124 Uiso 1 1 calc R
C20 C 0.8261(6) 0.8793(9) 0.5438(4) 0.0684(14) Uani 1 1 d .
H20 H 0.8599 0.8470 0.4832 0.082 Uiso 1 1 calc R
C21 C 0.6869(6) 0.8821(11) 0.5118(6) 0.0819(17) Uani 1 1 d .
H21 H 0.6600 0.7569 0.4891 0.098 Uiso 1 1 calc R
C22 C 0.6262(9) 0.9322(19) 0.6012(9) 0.124(4) Uani 1 1 d .
H22A H 0.6517 0.8462 0.6565 0.187 Uiso 1 1 calc R
H22B H 0.5384 0.9267 0.5792 0.187 Uiso 1 1 calc R
H22C H 0.6499 1.0555 0.6243 0.187 Uiso 1 1 calc R
C23 C 0.6473(7) 1.0138(14) 0.4202(7) 0.105(3) Uani 1 1 d D
H23A H 0.6538 1.1413 0.4439 0.126 Uiso 1 1 calc R
H23B H 0.7008 0.9978 0.3713 0.126 Uiso 1 1 calc R
C24 C 0.5177(8) 0.972(2) 0.3697(7) 0.140(5) Uani 1 1 d D
H24 H 0.4654 0.9411 0.4138 0.168 Uiso 1 1 calc R
C25 C 0.4683(8) 0.974(2) 0.2730(7) 0.145(5) Uani 1 1 d D
H25 H 0.5179 1.0186 0.2296 0.174 Uiso 1 1 calc R
C26 C 0.3426(7) 0.913(3) 0.2211(7) 0.175(8) Uani 1 1 d D
H26A H 0.3321 0.9336 0.1484 0.263 Uiso 1 1 calc R
H26B H 0.2822 0.9824 0.2478 0.263 Uiso 1 1 calc R
H26C H 0.3328 0.7830 0.2338 0.263 Uiso 1 1 calc R

loop_
_atom_site_aniso_label
_atom_site_aniso_U_11
_atom_site_aniso_U_22
_atom_site_aniso_U_33
_atom_site_aniso_U_23
_atom_site_aniso_U_13
_atom_site_aniso_U_12
S1 0.0683(6) 0.0755(8) 0.0512(6) -0.0023(7) 0.0200(4) -0.0018(7)
O2 0.082(3) 0.119(4) 0.077(3) -0.011(3) 0.024(2) 0.013(3)
O3 0.105(3) 0.091(3) 0.061(2) 0.006(2) 0.027(2) -0.022(3)
O4 0.078(2) 0.112(4) 0.058(2) -0.018(2) 0.0202(17) -0.001(3)
O5 0.113(4) 0.074(3) 0.065(2) 0.004(2) 0.022(2) -0.022(3)
N6 0.065(2) 0.072(2) 0.0476(17) 0.003(2) 0.0162(15) -0.004(3)
C7 0.065(2) 0.072(4) 0.056(2) 0.002(3) 0.0205(19) 0.004(3)
C8 0.073(3) 0.070(3) 0.059(3) -0.004(3) 0.017(2) -0.003(3)
C9 0.068(3) 0.100(5) 0.069(3) 0.002(3) 0.004(3) 0.003(3)
C10 0.074(4) 0.121(7) 0.098(5) -0.008(5) 0.017(3) -0.014(4)
C11 0.086(4) 0.094(5) 0.089(4) 0.013(4) 0.020(3) -0.021(4)
C12 0.076(3) 0.099(5) 0.075(4) 0.017(4) 0.023(3) -0.010(4)
C13 0.080(4) 0.069(4) 0.101(5) 0.001(4) 0.016(3) -0.009(3)
C14 0.112(5) 0.063(4) 0.145(8) 0.019(5) 0.020(5) 0.005(4)
C15 0.115(6) 0.080(5) 0.147(8) -0.032(5) 0.020(6) -0.018(4)
C16 0.074(3) 0.086(4) 0.049(2) -0.007(2) 0.008(2) -0.001(3)
C17 0.076(3) 0.067(3) 0.051(2) -0.001(2) 0.020(2) 0.000(2)
C18 0.069(3) 0.082(3) 0.051(2) 0.000(3) 0.016(2) -0.008(3)
C19 0.090(4) 0.074(4) 0.080(4) 0.008(3) 0.008(3) -0.008(3)
C20 0.080(3) 0.069(3) 0.058(3) -0.003(2) 0.017(2) -0.010(3)
C21 0.077(3) 0.077(4) 0.090(4) 0.006(3) 0.013(3) 0.002(3)
C22 0.100(5) 0.133(9) 0.153(9) 0.007(8) 0.054(6) 0.023(6)
C23 0.105(5) 0.095(6) 0.107(6) 0.021(5) 0.000(4) 0.010(5)
C24 0.113(7) 0.177(14) 0.128(8) 0.015(8) 0.020(6) 0.060(8)
C25 0.141(8) 0.186(13) 0.111(7) -0.009(8) 0.035(6) 0.074(9)
C26 0.094(5) 0.34(2) 0.083(5) -0.044(9) -0.007(4) 0.069(10)

loop_
_atom_type_symbol
_atom_type_description
_atom_type_scat_dispersion_real
_atom_type_scat_dispersion_imag
_atom_type_scat_source
C C 0.0181 0.0091 'International Tables Vol C Tables 4.2.6.8 and 6.1.1.4'
H H 0.0000 0.0000 'International Tables Vol C Tables 4.2.6.8 and 6.1.1.4'
N N 0.0311 0.0180 'International Tables Vol C Tables 4.2.6.8 and 6.1.1.4'
O O 0.0492 0.0322 'International Tables Vol C Tables 4.2.6.8 and 6.1.1.4'
S S 0.3331 0.5567 'International Tables Vol C Tables 4.2.6.8 and 6.1.1.4'

loop_
_geom_angle_atom_site_label_1
_geom_angle_atom_site_label_2
_geom_angle_atom_site_label_3
_geom_angle
O2 S1 O3 116.6(3)
O2 S1 N6 110.8(3)
O3 S1 N6 109.4(3)
O2 S1 C16 112.4(3)
O3 S1 C16 110.7(3)
N6 S1 C16 94.9(2)
C17 N6 C7 118.4(4)
C17 N6 S1 124.1(4)
C7 N6 S1 113.5(3)
N6 C7 C12 116.6(5)
N6 C7 C8 107.1(4)
C12 C7 C8 103.2(5)
C16 C8 C7 108.0(5)
C16 C8 C9 116.1(5)
C7 C8 C9 105.1(5)
C16 C8 C13 119.6(6)
C7 C8 C13 103.7(5)
C9 C8 C13 103.0(5)
C8 C9 C10 100.9(6)
C11 C10 C9 103.2(5)
C10 C11 C12 108.6(8)
C10 C11 C13 105.2(6)
C12 C11 C13 102.0(5)
C11 C12 C7 101.9(5)
C14 C13 C11 113.7(7)
C14 C13 C15 108.9(8)
C11 C13 C15 113.6(7)
C14 C13 C8 116.8(6)
C11 C13 C8 91.3(6)
C15 C13 C8 111.9(7)
C8 C16 S1 106.9(4)
O4 C17 N6 117.2(5)
O4 C17 C18 122.7(5)
N6 C17 C18 120.1(4)
C17 C18 C19 108.3(6)
C17 C18 C20 107.2(5)
C19 C18 C20 113.3(5)
O5 C20 C21 111.8(6)
O5 C20 C18 107.6(5)
C21 C20 C18 113.5(5)
C20 C21 C22 111.7(7)
C20 C21 C23 110.2(6)
C22 C21 C23 111.6(8)
C24 C23 C21 109.3(8)
C25 C24 C23 128.7(10)
C24 C25 C26 129.0(11)

loop_
_geom_bond_atom_site_label_1
_geom_bond_atom_site_label_2
_geom_bond_distance
S1 O2 1.406(6)
S1 O3 1.424(6)
S1 N6 1.695(4)
S1 C16 1.792(5)
O4 C17 1.210(7)
O5 C20 1.410(8)
N6 C17 1.392(7)
N6 C7 1.459(6)
C7 C12 1.543(8)
C7 C8 1.543(8)
C8 C16 1.518(8)
C8 C9 1.552(8)
C8 C13 1.573(10)
C9 C10 1.579(11)
C10 C11 1.522(12)
C11 C12 1.534(11)
C11 C13 1.536(11)
C13 C14 1.528(11)
C13 C15 1.541(12)
C17 C18 1.502(8)
C18 C19 1.515(11)
C18 C20 1.535(9)
C20 C21 1.518(9)
C21 C22 1.519(12)
C21 C23 1.536(11)
C23 C24 1.491(8)
C24 C25 1.292(5)
C25 C26 1.492(9)

loop_
_geom_torsion_atom_site_label_1
_geom_torsion_atom_site_label_2
_geom_torsion_atom_site_label_3
_geom_torsion_atom_site_label_4
_geom_torsion
O2 S1 N6 C17 -79.9(6)
O3 S1 N6 C17 50.0(6)
C16 S1 N6 C17 163.9(6)
O2 S1 N6 C7 122.9(5)
O3 S1 N6 C7 -107.3(5)
C16 S1 N6 C7 6.7(5)
C17 N6 C7 C12 62.6(8)
S1 N6 C7 C12 -138.7(5)
C17 N6 C7 C8 177.5(5)
S1 N6 C7 C8 -23.8(6)
N6 C7 C8 C16 32.7(7)
C12 C7 C8 C16 156.2(5)
N6 C7 C8 C9 157.2(5)
C12 C7 C8 C9 -79.3(6)
N6 C7 C8 C13 -95.1(6)
C12 C7 C8 C13 28.5(6)
C16 C8 C9 C10 -171.2(6)
C7 C8 C9 C10 69.6(7)
C13 C8 C9 C10 -38.7(7)
C8 C9 C10 C11 3.8(8)
C9 C10 C11 C12 -75.1(8)
C9 C10 C11 C13 33.5(9)
C10 C11 C12 C7 66.5(7)
C13 C11 C12 C7 -44.2(7)
N6 C7 C12 C11 125.7(6)
C8 C7 C12 C11 8.7(7)
C10 C11 C13 C14 -174.7(7)
C12 C11 C13 C14 -61.4(8)
C10 C11 C13 C15 60.1(9)
C12 C11 C13 C15 173.4(7)
C10 C11 C13 C8 -54.6(7)
C12 C11 C13 C8 58.7(6)
C16 C8 C13 C14 -55.5(9)
C7 C8 C13 C14 64.7(8)
C9 C8 C13 C14 174.0(7)
C16 C8 C13 C11 -173.0(5)
C7 C8 C13 C11 -52.8(6)
C9 C8 C13 C11 56.5(6)
C16 C8 C13 C15 70.9(8)
C7 C8 C13 C15 -168.9(6)
C9 C8 C13 C15 -59.6(7)
C7 C8 C16 S1 -27.8(6)
C9 C8 C16 S1 -145.5(5)
C13 C8 C16 S1 90.2(6)
O2 S1 C16 C8 -101.9(5)
O3 S1 C16 C8 125.8(4)
N6 S1 C16 C8 13.0(5)
C7 N6 C17 O4 -2.6(9)
S1 N6 C17 O4 -158.8(5)
C7 N6 C17 C18 178.5(6)
S1 N6 C17 C18 22.3(8)
O4 C17 C18 C19 55.0(8)
N6 C17 C18 C19 -126.1(6)
O4 C17 C18 C20 -67.6(8)
N6 C17 C18 C20 111.3(6)
C17 C18 C20 O5 -51.0(7)
C19 C18 C20 O5 -170.4(6)
C17 C18 C20 C21 -175.1(5)
C19 C18 C20 C21 65.4(8)
O5 C20 C21 C22 -61.2(8)
C18 C20 C21 C22 60.7(9)
O5 C20 C21 C23 63.5(8)
C18 C20 C21 C23 -174.6(6)
C20 C21 C23 C24 162.6(8)
C22 C21 C23 C24 -72.7(11)
C21 C23 C24 C25 -142.3(15)
C23 C24 C25 C26 172.7(13)
